data_4504290
loop_
_publ_author_name
'Li, Zhen'
'Li, Mian'
'Zhou, Xiao-Ping'
'Wu, Tao'
'Li, Dan'
'Ng, Seik Weng'

_publ_section_title
;
 Metal-Directed Supramolecular Architectures:&#x00A0; From Mononuclear to
 3D Frameworks Based on In Situ Tetrazole Ligand Synthesis
;
_journal_issue 10
_journal_name_full 'Crystal Growth &amp; Design'
_journal_page_first 1992
_journal_paper_doi 10.1021/cg0702333
_journal_volume 7
_journal_year 2007
_chemical_formula_moiety 'Cd2(C5 H3 N6)(OH)(SO4)'
_chemical_formula_sum 'C5 H4 Cd2 N6 O5 S'
_chemical_formula_weight 485.00
_chemical_name_systematic
; 
 ? 
;
_space_group_IT_number 15
_symmetry_cell_setting monoclinic
_symmetry_space_group_name_Hall '-C 2yac'
_symmetry_space_group_name_H-M 'C 1 2/n 1'
_atom_sites_solution_hydrogens geom
_atom_sites_solution_primary direct
_atom_sites_solution_secondary difmap
_audit_creation_method SHELXL-97
_cell_angle_alpha 90.00
_cell_angle_beta 131.39
_cell_angle_gamma 90.00
_cell_formula_units_Z 8
_cell_length_a 20.1345(5)
_cell_length_b 10.5451(3)
_cell_length_c 13.3534(3)
_cell_measurement_temperature 293(2)
_cell_measurement_theta_max 27.49
_cell_measurement_theta_min 2.36
_cell_volume 2127.04(9)
_computing_structure_refinement 'SHELXL-97 (Sheldrick, 1997)'
_computing_structure_solution 'SHELXS-97 (Sheldrick, 1990)'
_diffrn_ambient_temperature 293(2)
_diffrn_measured_fraction_theta_full 0.983
_diffrn_measured_fraction_theta_max 0.983
_diffrn_radiation_monochromator graphite
_diffrn_radiation_source 'fine-focus sealed tube'
_diffrn_radiation_type MoK\a
_diffrn_radiation_wavelength 0.71073
_diffrn_reflns_av_R_equivalents 0.0235
_diffrn_reflns_av_sigmaI/netI 0.0221
_diffrn_reflns_limit_h_max 25
_diffrn_reflns_limit_h_min -26
_diffrn_reflns_limit_k_max 13
_diffrn_reflns_limit_k_min -13
_diffrn_reflns_limit_l_max 17
_diffrn_reflns_limit_l_min -17
_diffrn_reflns_number 8513
_diffrn_reflns_theta_full 27.49
_diffrn_reflns_theta_max 27.49
_diffrn_reflns_theta_min 2.36
_exptl_absorpt_coefficient_mu 4.224
_exptl_absorpt_correction_T_max 0.4181
_exptl_absorpt_correction_T_min 0.3195
_exptl_absorpt_correction_type multi-scan
_exptl_absorpt_process_details 'SADABS (Bruker, 2002)'
_exptl_crystal_density_diffrn 3.029
_exptl_crystal_density_method 'not measured'
_exptl_crystal_F_000 1824
_exptl_crystal_size_max 0.35
_exptl_crystal_size_mid 0.27
_exptl_crystal_size_min 0.25
_refine_diff_density_max 0.566
_refine_diff_density_min -1.300
_refine_diff_density_rms 0.194
_refine_ls_extinction_coef 0.00227(10)
_refine_ls_extinction_expression Fc^*^=kFc[1+0.001xFc^2^\l^3^/sin(2\q)]^-1/4^
_refine_ls_extinction_method SHELXL
_refine_ls_goodness_of_fit_ref 1.082
_refine_ls_hydrogen_treatment mixed
_refine_ls_matrix_type full
_refine_ls_number_parameters 179
_refine_ls_number_reflns 2399
_refine_ls_number_restraints 1
_refine_ls_restrained_S_all 1.082
_refine_ls_R_factor_all 0.0242
_refine_ls_R_factor_gt 0.0233
_refine_ls_shift/su_max 0.001
_refine_ls_shift/su_mean 0.000
_refine_ls_structure_factor_coef Fsqd
_refine_ls_weighting_details 'calc w=1/[\s^2^(Fo^2^)+(0.0385P)^2^+1.2639P] where P=(Fo^2^+2Fc^2^)/3'
_refine_ls_weighting_scheme calc
_refine_ls_wR_factor_gt 0.0588
_refine_ls_wR_factor_ref 0.0597
_reflns_number_gt 2316
_reflns_number_total 2399
_reflns_threshold_expression >2sigma(I)
_cod_data_source_file cg0702333si20070310_090159.cif
_cod_data_source_block Complex_5
_cod_depositor_comments
;
The following automatic conversions were performed:

'_exptl_absorpt_correction_type' value 'Multi-scan' changed to
'multi-scan' according to
/home/saulius/struct/CIF-dictionaries/cif_core.dic dictionary named
'cif_core.dic' version 2.4.1 from 2010-06-29.

Automatic conversion script
Id: cif_fix_values 1715 2011-07-08 13:25:40Z adriana 
;
_cod_original_cell_volume 2127.07(9)
_cod_original_sg_symbol_H-M C2/c
_cod_database_code 4504290

loop_
_symmetry_equiv_pos_as_xyz
'x, y, z'
'-x, y+1/2, -z+1/2'
'x+1/2, y+1/2, z'
'-x+1/2, y+1, -z+1/2'
'-x, -y, -z'
'x, -y-1/2, z-1/2'
'-x+1/2, -y+1/2, -z'
'x+1/2, -y, z-1/2'

loop_
_atom_site_label
_atom_site_type_symbol
_atom_site_fract_x
_atom_site_fract_y
_atom_site_fract_z
_atom_site_U_iso_or_equiv
_atom_site_adp_type
_atom_site_occupancy
_atom_site_symmetry_multiplicity
_atom_site_calc_flag
_atom_site_refinement_flags
Cd1 Cd 0.2500 0.52722(3) 0.2500 0.02004(9) Uani 1 2 d S
Cd2 Cd 0.0000 0.5000 0.0000 0.01864(10) Uani 1 2 d S
Cd3 Cd 0.135753(12) 0.260221(16) 0.007201(18) 0.01723(9) Uani 1 1 d .
S1 S 0.13191(4) 0.28178(6) 0.25274(6) 0.01549(14) Uani 1 1 d .
O1 O 0.21870(11) 0.34820(19) 0.33384(19) 0.0279(4) Uani 1 1 d .
O2 O 0.06107(12) 0.37603(19) 0.18838(19) 0.0266(4) Uani 1 1 d .
O3 O 0.12114(14) 0.2003(2) 0.1538(2) 0.0292(4) Uani 1 1 d .
O4 O 0.13024(13) 0.19841(18) 0.33957(18) 0.0235(4) Uani 1 1 d .
O5 O 0.12565(12) 0.46971(17) 0.04020(17) 0.0190(4) Uani 1 1 d D
H5O H 0.124(3) 0.514(3) -0.015(3) 0.042(11) Uiso 1 1 d D
N1 N 0.34227(13) 0.6765(2) 0.2588(2) 0.0197(4) Uani 1 1 d .
N2 N 0.43028(14) 0.6602(2) 0.3474(2) 0.0211(4) Uani 1 1 d .
N3 N 0.46964(15) 0.7603(2) 0.3482(2) 0.0219(5) Uani 1 1 d .
N4 N 0.40877(14) 0.8466(2) 0.2613(2) 0.0239(5) Uani 1 1 d .
N5 N 0.15813(15) 1.0407(2) 0.0098(2) 0.0224(4) Uani 1 1 d .
N6 N 0.17441(16) 0.7760(2) 0.0334(3) 0.0255(5) Uani 1 1 d .
C1 C 0.33112(16) 0.7922(2) 0.2080(3) 0.0191(5) Uani 1 1 d .
C2 C 0.24451(15) 0.8529(2) 0.1085(2) 0.0187(5) Uani 1 1 d .
C3 C 0.23721(18) 0.9842(3) 0.0981(3) 0.0233(5) Uani 1 1 d .
H3 H 0.2880 1.0337 0.1533 0.028 Uiso 1 1 calc R
C4 C 0.08771(18) 0.9648(3) -0.0672(3) 0.0288(6) Uani 1 1 d .
H4 H 0.0318 1.0006 -0.1302 0.035 Uiso 1 1 calc R
C5 C 0.09588(18) 0.8341(3) -0.0557(3) 0.0318(6) Uani 1 1 d .
H5 H 0.0451 0.7847 -0.1116 0.038 Uiso 1 1 calc R

loop_
_atom_site_aniso_label
_atom_site_aniso_U_11
_atom_site_aniso_U_22
_atom_site_aniso_U_33
_atom_site_aniso_U_23
_atom_site_aniso_U_13
_atom_site_aniso_U_12
Cd1 0.01180(14) 0.01774(15) 0.02348(16) 0.000 0.00864(12) 0.000
Cd2 0.01103(14) 0.01748(15) 0.02025(15) -0.00386(9) 0.00729(12) 0.00068(9)
Cd3 0.01928(13) 0.01657(12) 0.01803(13) 0.00074(6) 0.01326(11) 0.00236(6)
S1 0.0142(3) 0.0178(3) 0.0144(3) 0.0014(2) 0.0094(3) -0.0002(2)
O1 0.0145(8) 0.0330(11) 0.0269(10) 0.0019(8) 0.0097(8) -0.0046(8)
O2 0.0203(9) 0.0253(10) 0.0306(10) 0.0084(8) 0.0153(8) 0.0055(8)
O3 0.0450(12) 0.0255(10) 0.0282(10) -0.0044(8) 0.0290(10) -0.0047(9)
O4 0.0335(10) 0.0212(9) 0.0250(9) 0.0038(7) 0.0233(9) 0.0025(8)
O5 0.0160(8) 0.0182(9) 0.0218(9) 0.0018(7) 0.0121(8) 0.0022(7)
N1 0.0147(9) 0.0164(10) 0.0218(10) 0.0028(8) 0.0095(9) 0.0007(8)
N2 0.0150(9) 0.0197(10) 0.0222(10) 0.0033(8) 0.0097(9) 0.0008(8)
N3 0.0166(10) 0.0194(11) 0.0248(12) 0.0030(8) 0.0116(10) 0.0004(8)
N4 0.0153(10) 0.0188(11) 0.0275(11) 0.0034(9) 0.0098(9) -0.0010(8)
N5 0.0224(11) 0.0201(11) 0.0234(11) 0.0037(8) 0.0146(10) 0.0053(9)
N6 0.0182(11) 0.0201(11) 0.0299(13) 0.0002(9) 0.0123(10) -0.0010(9)
C1 0.0158(12) 0.0148(11) 0.0213(12) 0.0016(9) 0.0100(11) 0.0008(9)
C2 0.0159(11) 0.0176(12) 0.0196(11) 0.0008(9) 0.0105(10) 0.0002(9)
C3 0.0183(12) 0.0188(13) 0.0249(13) 0.0008(10) 0.0109(11) 0.0003(10)
C4 0.0182(13) 0.0297(15) 0.0279(14) 0.0025(11) 0.0108(12) 0.0047(11)
C5 0.0161(12) 0.0259(14) 0.0356(15) -0.0030(12) 0.0095(12) -0.0019(11)

loop_
_atom_type_symbol
_atom_type_description
_atom_type_scat_dispersion_real
_atom_type_scat_dispersion_imag
_atom_type_scat_source
C C 0.0033 0.0016 'International Tables Vol C Tables 4.2.6.8 and 6.1.1.4'
H H 0.0000 0.0000 'International Tables Vol C Tables 4.2.6.8 and 6.1.1.4'
N N 0.0061 0.0033 'International Tables Vol C Tables 4.2.6.8 and 6.1.1.4'
O O 0.0106 0.0060 'International Tables Vol C Tables 4.2.6.8 and 6.1.1.4'
S S 0.1246 0.1234 'International Tables Vol C Tables 4.2.6.8 and 6.1.1.4'
Cd Cd -0.8075 1.2024 'International Tables Vol C Tables 4.2.6.8 and 6.1.1.4'

loop_
_geom_angle_atom_site_label_1
_geom_angle_atom_site_label_2
_geom_angle_atom_site_label_3
_geom_angle
_geom_angle_site_symmetry_1
_geom_angle_site_symmetry_3
O5 Cd1 O5 149.19(9) . 4_545
O5 Cd1 N1 115.08(7) . .
O5 Cd1 N1 85.86(7) 4_545 .
O5 Cd1 N1 85.86(7) . 4_545
O5 Cd1 N1 115.08(7) 4_545 4_545
N1 Cd1 N1 97.10(10) . 4_545
O5 Cd1 O1 69.12(6) . 4_545
O5 Cd1 O1 87.24(6) 4_545 4_545
N1 Cd1 O1 95.91(7) . 4_545
N1 Cd1 O1 154.85(6) 4_545 4_545
O5 Cd1 O1 87.24(6) . .
O5 Cd1 O1 69.12(6) 4_545 .
N1 Cd1 O1 154.85(6) . .
N1 Cd1 O1 95.91(7) 4_545 .
O1 Cd1 O1 80.83(10) 4_545 .
O5 Cd2 O5 180.00(13) 5_565 .
O5 Cd2 N2 87.76(7) 5_565 8_465
O5 Cd2 N2 92.24(7) . 8_465
O5 Cd2 N2 92.24(7) 5_565 4_545
O5 Cd2 N2 87.76(7) . 4_545
N2 Cd2 N2 180.00(12) 8_465 4_545
O5 Cd2 O2 87.43(6) 5_565 5_565
O5 Cd2 O2 92.57(6) . 5_565
N2 Cd2 O2 82.96(7) 8_465 5_565
N2 Cd2 O2 97.04(7) 4_545 5_565
O5 Cd2 O2 92.57(6) 5_565 .
O5 Cd2 O2 87.43(6) . .
N2 Cd2 O2 97.04(7) 8_465 .
N2 Cd2 O2 82.96(7) 4_545 .
O2 Cd2 O2 180.00(12) 5_565 .
O4 Cd3 O3 170.77(7) 6_565 .
O4 Cd3 O5 93.05(7) 6_565 .
O3 Cd3 O5 91.39(7) . .
O4 Cd3 N5 95.17(7) 6_565 1_545
O3 Cd3 N5 81.08(8) . 1_545
O5 Cd3 N5 170.80(7) . 1_545
O4 Cd3 O1 91.94(7) 6_565 4_545
O3 Cd3 O1 97.17(7) . 4_545
O5 Cd3 O1 70.59(6) . 4_545
N5 Cd3 O1 104.94(7) 1_545 4_545
O4 Cd3 N3 90.80(8) 6_565 8_465
O3 Cd3 N3 81.07(8) . 8_465
O5 Cd3 N3 90.45(7) . 8_465
N5 Cd3 N3 93.57(7) 1_545 8_465
O1 Cd3 N3 160.95(7) 4_545 8_465
O2 S1 O3 111.27(12) . .
O2 S1 O4 110.31(11) . .
O3 S1 O4 107.02(12) . .
O2 S1 O1 109.11(12) . .
O3 S1 O1 109.52(12) . .
O4 S1 O1 109.57(11) . .
S1 O1 Cd3 128.54(12) . 4_545
S1 O1 Cd1 123.82(11) . .
Cd3 O1 Cd1 99.66(6) 4_545 .
S1 O2 Cd2 128.85(11) . .
S1 O3 Cd3 126.27(12) . .
S1 O4 Cd3 131.87(12) . 6_566
Cd2 O5 Cd1 113.94(8) . .
Cd2 O5 Cd3 108.81(7) . .
Cd1 O5 Cd3 109.14(7) . .
Cd2 O5 H5O 108(3) . .
Cd1 O5 H5O 108(3) . .
Cd3 O5 H5O 109(3) . .
N2 N1 C1 104.14(19) . .
N2 N1 Cd1 119.52(15) . .
C1 N1 Cd1 135.52(16) . .
N3 N2 N1 110.0(2) . .
N3 N2 Cd2 125.16(16) . 4_545
N1 N2 Cd2 123.87(16) . 4_545
N2 N3 N4 109.7(2) . .
N2 N3 Cd3 113.23(15) . 8_566
N4 N3 Cd3 137.10(17) . 8_566
N3 N4 C1 104.3(2) . .
C4 N5 C3 116.8(2) . .
C4 N5 Cd3 118.86(18) . 1_565
C3 N5 Cd3 123.66(18) . 1_565
C2 N6 C5 115.4(2) . .
N1 C1 N4 111.9(2) . .
N1 C1 C2 123.8(2) . .
N4 C1 C2 124.3(2) . .
N6 C2 C3 122.7(2) . .
N6 C2 C1 116.6(2) . .
C3 C2 C1 120.6(2) . .
N5 C3 C2 121.1(2) . .
N5 C3 H3 119.5 . .
C2 C3 H3 119.5 . .
N5 C4 C5 121.6(3) . .
N5 C4 H4 119.2 . .
C5 C4 H4 119.2 . .
N6 C5 C4 122.4(3) . .
N6 C5 H5 118.8 . .
C4 C5 H5 118.8 . .

loop_
_geom_bond_atom_site_label_1
_geom_bond_atom_site_label_2
_geom_bond_distance
_geom_bond_site_symmetry_2
Cd1 O5 2.2825(18) .
Cd1 O5 2.2825(18) 4_545
Cd1 N1 2.377(2) .
Cd1 N1 2.377(2) 4_545
Cd1 O1 2.4794(19) 4_545
Cd1 O1 2.4794(19) .
Cd2 O5 2.2348(18) 5_565
Cd2 O5 2.2348(18) .
Cd2 N2 2.279(2) 8_465
Cd2 N2 2.279(2) 4_545
Cd2 O2 2.3364(18) 5_565
Cd2 O2 2.3364(18) .
Cd3 O4 2.2102(17) 6_565
Cd3 O3 2.2535(19) .
Cd3 O5 2.2879(18) .
Cd3 N5 2.355(2) 1_545
Cd3 O1 2.3935(18) 4_545
Cd3 N3 2.520(2) 8_465
S1 O2 1.4629(19) .
S1 O3 1.467(2) .
S1 O4 1.4730(18) .
S1 O1 1.4881(18) .
O1 Cd3 2.3935(18) 4_545
O4 Cd3 2.2102(17) 6_566
O5 H5O 0.850(10) .
N1 N2 1.341(3) .
N1 C1 1.341(3) .
N2 N3 1.316(3) .
N2 Cd2 2.279(2) 4_545
N3 N4 1.340(3) .
N3 Cd3 2.520(2) 8_566
N4 C1 1.345(3) .
N5 C4 1.334(4) .
N5 C3 1.341(3) .
N5 Cd3 2.355(2) 1_565
N6 C2 1.336(3) .
N6 C5 1.343(4) .
C1 C2 1.467(3) .
C2 C3 1.390(4) .
C3 H3 0.9300 .
C4 C5 1.385(4) .
C4 H4 0.9300 .
C5 H5 0.9300 .

loop_
_geom_torsion_atom_site_label_1
_geom_torsion_atom_site_label_2
_geom_torsion_atom_site_label_3
_geom_torsion_atom_site_label_4
_geom_torsion
_geom_torsion_site_symmetry_1
_geom_torsion_site_symmetry_4
O2 S1 O1 Cd3 169.58(13) . 4_545
O3 S1 O1 Cd3 -68.40(17) . 4_545
O4 S1 O1 Cd3 48.70(17) . 4_545
O2 S1 O1 Cd1 -48.07(15) . .
O3 S1 O1 Cd1 73.96(15) . .
O4 S1 O1 Cd1 -168.94(11) . .
O5 Cd1 O1 S1 -15.72(14) . .
O5 Cd1 O1 S1 -175.54(16) 4_545 .
N1 Cd1 O1 S1 -169.34(13) . .
N1 Cd1 O1 S1 69.83(14) 4_545 .
O1 Cd1 O1 S1 -85.00(14) 4_545 .
O5 Cd1 O1 Cd3 135.30(7) . 4_545
O5 Cd1 O1 Cd3 -24.53(6) 4_545 4_545
N1 Cd1 O1 Cd3 -18.3(2) . 4_545
N1 Cd1 O1 Cd3 -139.15(7) 4_545 4_545
O1 Cd1 O1 Cd3 66.01(6) 4_545 4_545
O3 S1 O2 Cd2 -43.23(18) . .
O4 S1 O2 Cd2 -161.85(13) . .
O1 S1 O2 Cd2 77.73(16) . .
O5 Cd2 O2 S1 157.59(15) 5_565 .
O5 Cd2 O2 S1 -22.41(15) . .
N2 Cd2 O2 S1 69.53(15) 8_465 .
N2 Cd2 O2 S1 -110.47(15) 4_545 .
O2 Cd2 O2 S1 177(91) 5_565 .
O2 S1 O3 Cd3 68.21(17) . .
O4 S1 O3 Cd3 -171.21(13) . .
O1 S1 O3 Cd3 -52.52(18) . .
O4 Cd3 O3 S1 -134.9(4) 6_565 .
O5 Cd3 O3 S1 -16.12(16) . .
N5 Cd3 O3 S1 158.57(17) 1_545 .
O1 Cd3 O3 S1 54.48(16) 4_545 .
N3 Cd3 O3 S1 -106.36(16) 8_465 .
O2 S1 O4 Cd3 -55.63(18) . 6_566
O3 S1 O4 Cd3 -176.82(14) . 6_566
O1 S1 O4 Cd3 64.51(18) . 6_566
O5 Cd2 O5 Cd1 17.9(13) 5_565 .
N2 Cd2 O5 Cd1 -151.93(9) 8_465 .
N2 Cd2 O5 Cd1 28.07(9) 4_545 .
O2 Cd2 O5 Cd1 125.02(8) 5_565 .
O2 Cd2 O5 Cd1 -54.98(8) . .
O5 Cd2 O5 Cd3 139.9(11) 5_565 .
N2 Cd2 O5 Cd3 -29.91(8) 8_465 .
N2 Cd2 O5 Cd3 150.09(8) 4_545 .
O2 Cd2 O5 Cd3 -112.96(8) 5_565 .
O2 Cd2 O5 Cd3 67.04(8) . .
O5 Cd1 O5 Cd2 106.53(7) 4_545 .
N1 Cd1 O5 Cd2 -124.48(8) . .
N1 Cd1 O5 Cd2 -28.57(9) 4_545 .
O1 Cd1 O5 Cd2 148.78(10) 4_545 .
O1 Cd1 O5 Cd2 67.55(8) . .
O5 Cd1 O5 Cd3 -15.30(5) 4_545 .
N1 Cd1 O5 Cd3 113.69(8) . .
N1 Cd1 O5 Cd3 -150.41(8) 4_545 .
O1 Cd1 O5 Cd3 26.95(7) 4_545 .
O1 Cd1 O5 Cd3 -54.28(8) . .
O4 Cd3 O5 Cd2 116.42(8) 6_565 .
O3 Cd3 O5 Cd2 -55.48(8) . .
N5 Cd3 O5 Cd2 -90.4(4) 1_545 .
O1 Cd3 O5 Cd2 -152.60(9) 4_545 .
N3 Cd3 O5 Cd2 25.59(9) 8_465 .
O4 Cd3 O5 Cd1 -118.70(8) 6_565 .
O3 Cd3 O5 Cd1 69.40(8) . .
N5 Cd3 O5 Cd1 34.5(5) 1_545 .
O1 Cd3 O5 Cd1 -27.72(7) 4_545 .
N3 Cd3 O5 Cd1 150.48(9) 8_465 .
O5 Cd1 N1 N2 -137.10(17) . .
O5 Cd1 N1 N2 19.37(18) 4_545 .
N1 Cd1 N1 N2 134.2(2) 4_545 .
O1 Cd1 N1 N2 -67.42(18) 4_545 .
O1 Cd1 N1 N2 13.6(3) . .
O5 Cd1 N1 C1 55.1(3) . .
O5 Cd1 N1 C1 -148.4(3) 4_545 .
N1 Cd1 N1 C1 -33.6(2) 4_545 .
O1 Cd1 N1 C1 124.8(3) 4_545 .
O1 Cd1 N1 C1 -154.2(2) . .
C1 N1 N2 N3 -0.7(3) . .
Cd1 N1 N2 N3 -171.91(16) . .
C1 N1 N2 Cd2 168.45(17) . 4_545
Cd1 N1 N2 Cd2 -2.7(3) . 4_545
N1 N2 N3 N4 0.7(3) . .
Cd2 N2 N3 N4 -168.25(18) 4_545 .
N1 N2 N3 Cd3 -178.64(15) . 8_566
Cd2 N2 N3 Cd3 12.4(3) 4_545 8_566
N2 N3 N4 C1 -0.4(3) . .
Cd3 N3 N4 C1 178.7(2) 8_566 .
N2 N1 C1 N4 0.4(3) . .
Cd1 N1 C1 N4 169.49(18) . .
N2 N1 C1 C2 -178.1(2) . .
Cd1 N1 C1 C2 -9.1(4) . .
N3 N4 C1 N1 0.0(3) . .
N3 N4 C1 C2 178.6(2) . .
C5 N6 C2 C3 1.5(4) . .
C5 N6 C2 C1 179.2(3) . .
N1 C1 C2 N6 -23.4(4) . .
N4 C1 C2 N6 158.2(3) . .
N1 C1 C2 C3 154.4(3) . .
N4 C1 C2 C3 -24.0(4) . .
C4 N5 C3 C2 -0.4(4) . .
Cd3 N5 C3 C2 169.86(19) 1_565 .
N6 C2 C3 N5 -0.6(4) . .
C1 C2 C3 N5 -178.3(2) . .
C3 N5 C4 C5 0.6(4) . .
Cd3 N5 C4 C5 -170.2(2) 1_565 .
C2 N6 C5 C4 -1.3(5) . .
N5 C4 C5 N6 0.3(5) . .
